data_2244163
loop_
_publ_author_name
'Archana, Sreeramapura D.'
'Kiran Kumar, Haruvegowda'
'Yathirajan, Hemmige S.'
'Foro, Sabine'
'Butcher, Ray J.'

_publ_section_title
;
 The structures of eleven (4-phenyl)piperazinium salts containing organic
 anions
;
_journal_coeditor_code HB8034
_journal_issue 10
_journal_name_full 'Acta Crystallographica Section E'
_journal_page_first 1016
_journal_page_last 1027
_journal_paper_doi 10.1107/S2056989022009057
_journal_volume 78
_journal_year 2022
_chemical_formula_iupac 'C10 H15 N2 +, C7 H4 F O2 -, H2 O'
_chemical_formula_moiety 'C10 H15 N2 +, C7 H4 F O2 -, H2 O'
_chemical_formula_sum 'C17 H21 F N2 O3'
_chemical_formula_weight 320.36
_chemical_name_systematic
;
4-Phenylpiperazin-1-ium 4-fluorobenzoate monohydrate
;
_space_group_crystal_system triclinic
_space_group_IT_number 2
_space_group_name_Hall '-P 1'
_space_group_name_H-M_alt 'P -1'
_atom_sites_solution_hydrogens mixed
_atom_sites_solution_primary dual
_atom_sites_solution_secondary difmap
_audit_creation_method SHELXL-2018/3
_cell_angle_alpha 93.55(2)
_cell_angle_beta 92.94(2)
_cell_angle_gamma 94.87(2)
_cell_formula_units_Z 2
_cell_length_a 6.2390(10)
_cell_length_b 7.4960(10)
_cell_length_c 17.817(3)
_cell_measurement_reflns_used 1437
_cell_measurement_temperature 293(2)
_cell_measurement_theta_max 27.71
_cell_measurement_theta_min 2.77
_cell_volume 827.3(2)
_computing_cell_refinement
;
CrysAlis RED (Oxford Diffraction, 2007)
;
_computing_data_collection
;
CrysAlis CCD (Oxford Diffraction, 2007)
;
_computing_data_reduction
;
CrysAlis RED (Oxford Diffraction, 2007)
;
_computing_molecular_graphics
;
SHELXTL (Sheldrick, 2008)
;
_computing_publication_material
;
SHELXTL (Sheldrick, 2008)
;
_computing_structure_refinement
;
SHELXL2018/3 (Sheldrick, 2015b)
;
_computing_structure_solution
;
SHELXT (Sheldrick, 2015a)
;
_diffrn_ambient_temperature 293(2)
_diffrn_measured_fraction_theta_full 0.995
_diffrn_measured_fraction_theta_max 0.995
_diffrn_measurement_device_type
;
Oxford Diffraction Xcalibur with Sapphire CCD
;
_diffrn_measurement_method
;
\w and \f scans
;
_diffrn_radiation_type MoK\a
_diffrn_radiation_wavelength 0.71073
_diffrn_reflns_av_R_equivalents 0.0329
_diffrn_reflns_av_unetI/netI 0.0547
_diffrn_reflns_limit_h_max 7
_diffrn_reflns_limit_h_min -7
_diffrn_reflns_limit_k_max 8
_diffrn_reflns_limit_k_min -9
_diffrn_reflns_limit_l_max 20
_diffrn_reflns_limit_l_min -21
_diffrn_reflns_number 4669
_diffrn_reflns_theta_full 25.242
_diffrn_reflns_theta_max 25.344
_diffrn_reflns_theta_min 2.893
_diffrn_source 'Enhance (Mo) X-ray Source'
_exptl_absorpt_coefficient_mu 0.096
_exptl_absorpt_correction_T_max 1.00000
_exptl_absorpt_correction_T_min 0.61301
_exptl_absorpt_correction_type multi-scan
_exptl_absorpt_process_details
;
(CrysalisRED; Oxford Diffraction, 2007)
;
_exptl_crystal_colour colourless
_exptl_crystal_density_diffrn 1.286
_exptl_crystal_description rod
_exptl_crystal_F_000 340
_exptl_crystal_size_max 0.440
_exptl_crystal_size_mid 0.320
_exptl_crystal_size_min 0.160
_refine_diff_density_max 0.273
_refine_diff_density_min -0.196
_refine_ls_extinction_method none
_refine_ls_goodness_of_fit_ref 1.104
_refine_ls_hydrogen_treatment mixed
_refine_ls_matrix_type full
_refine_ls_number_parameters 220
_refine_ls_number_reflns 3013
_refine_ls_number_restraints 4
_refine_ls_restrained_S_all 1.104
_refine_ls_R_factor_all 0.1634
_refine_ls_R_factor_gt 0.0898
_refine_ls_shift/su_max 0.000
_refine_ls_shift/su_mean 0.000
_refine_ls_structure_factor_coef Fsqd
_refine_ls_weighting_details 'w=1/[\s^2^(Fo^2^)+(0.0717P)^2^+0.6694P] where P=(Fo^2^+2Fc^2^)/3'
_refine_ls_weighting_scheme calc
_refine_ls_wR_factor_gt 0.1867
_refine_ls_wR_factor_ref 0.2256
_reflns_number_gt 1611
_reflns_number_total 3013
_reflns_threshold_expression 'I > 2\s(I)'
_cod_data_source_file hb8034sup1.cif
_cod_data_source_block 1
_cod_depositor_comments 'Adding full bibliography for 2244163--2244173.cif.'
_cod_database_code 2244163
_cod_database_fobs_code 2244163
_shelx_space_group_comment
;
The symmetry employed for this shelxl refinement is uniquely defined
by the following loop, which should always be used as a source of
symmetry information in preference to the above space-group names.
They are only intended as comments.
;
_shelx_estimated_absorpt_t_min 0.959
_shelx_estimated_absorpt_t_max 0.985

loop_
_space_group_symop_operation_xyz
'x, y, z'
'-x, -y, -z'

loop_
_atom_site_type_symbol
_atom_site_label
_atom_site_fract_x
_atom_site_fract_y
_atom_site_fract_z
_atom_site_U_iso_or_equiv
_atom_site_adp_type
_atom_site_calc_flag
_atom_site_occupancy
_atom_site_disorder_assembly
_atom_site_disorder_group
N N1 0.1673(5) 0.6916(4) 0.28754(18) 0.0488(8) Uani d 1 . .
N N2 0.2637(6) 0.7578(5) 0.4474(2) 0.0582(10) Uani d 1 . .
H H21 0.321(6) 0.736(6) 0.4932(14) 0.070 Uiso d 1 . .
H H22 0.222(6) 0.867(3) 0.453(2) 0.070 Uiso d 1 . .
C C1 0.1054(6) 0.7113(5) 0.2116(2) 0.0517(10) Uani d 1 . .
C C2 -0.0937(8) 0.6442(7) 0.1796(3) 0.0795(15) Uani d 1 . .
H H2 -0.193159 0.589826 0.210092 0.095 Uiso calc 1 . .
C C3 -0.1510(9) 0.6546(8) 0.1045(3) 0.1007(19) Uani d 1 . .
H H3 -0.285388 0.604546 0.084997 0.121 Uiso calc 1 . .
C C4 -0.0122(11) 0.7376(9) 0.0585(3) 0.1030(19) Uani d 1 . .
H H4 -0.049909 0.745192 0.007649 0.124 Uiso calc 1 . .
C C5 0.1822(10) 0.8090(10) 0.0887(3) 0.122(3) Uani d 1 . .
H H5 0.278723 0.865814 0.057892 0.147 Uiso calc 1 . .
C C6 0.2409(9) 0.7997(8) 0.1637(3) 0.0979(19) Uani d 1 . .
H H6 0.373978 0.853592 0.182809 0.117 Uiso calc 1 . .
C C7 0.3620(6) 0.8019(6) 0.3177(2) 0.0608(11) Uani d 1 . .
H H7A 0.332558 0.927034 0.320838 0.073 Uiso calc 1 . .
H H7B 0.476070 0.788623 0.283301 0.073 Uiso calc 1 . .
C C8 0.4378(7) 0.7509(6) 0.3946(2) 0.0616(12) Uani d 1 . .
H H8A 0.484338 0.630572 0.390672 0.074 Uiso calc 1 . .
H H8B 0.560050 0.832523 0.413731 0.074 Uiso calc 1 . .
C C9 0.0695(7) 0.6398(6) 0.4170(2) 0.0599(11) Uani d 1 . .
H H9A -0.045974 0.649597 0.451027 0.072 Uiso calc 1 . .
H H9B 0.103679 0.515781 0.413417 0.072 Uiso calc 1 . .
C C10 -0.0033(6) 0.6933(6) 0.3403(2) 0.0558(11) Uani d 1 . .
H H10A -0.124568 0.611513 0.320378 0.067 Uiso calc 1 . .
H H10B -0.051786 0.812879 0.345074 0.067 Uiso calc 1 . .
F F1 0.5316(7) 0.7684(6) 0.94599(18) 0.1434(15) Uani d 1 . .
O O1 0.1448(6) 0.8383(6) 0.6190(2) 0.1136(14) Uani d 1 . .
O O2 0.4185(6) 0.6849(4) 0.59104(18) 0.0761(10) Uani d 1 . .
C C11 0.3677(6) 0.7628(5) 0.7197(2) 0.0519(10) Uani d 1 . .
C C12 0.5515(7) 0.6900(6) 0.7457(2) 0.0605(11) Uani d 1 . .
H H12 0.639144 0.638731 0.711219 0.073 Uiso calc 1 . .
C C13 0.6074(8) 0.6918(7) 0.8214(3) 0.0777(14) Uani d 1 . .
H H13 0.731513 0.642435 0.838182 0.093 Uiso calc 1 . .
C C14 0.4782(10) 0.7668(8) 0.8711(3) 0.0885(16) Uani d 1 . .
C C15 0.2959(10) 0.8423(8) 0.8486(3) 0.0890(16) Uani d 1 . .
H H15 0.210580 0.894321 0.883627 0.107 Uiso calc 1 . .
C C16 0.2416(7) 0.8393(6) 0.7725(3) 0.0723(13) Uani d 1 . .
H H16 0.117563 0.889726 0.756336 0.087 Uiso calc 1 . .
C C17 0.3049(7) 0.7617(6) 0.6375(3) 0.0609(12) Uani d 1 . .
O O3 0.7825(5) 0.8718(5) 0.5423(2) 0.0747(10) Uani d 1 . .
H H31 0.898(5) 0.857(8) 0.565(3) 0.112 Uiso d 1 . .
H H32 0.674(6) 0.829(8) 0.562(3) 0.112 Uiso d 1 . .

loop_
_atom_site_aniso_label
_atom_site_aniso_U_11
_atom_site_aniso_U_22
_atom_site_aniso_U_33
_atom_site_aniso_U_12
_atom_site_aniso_U_13
_atom_site_aniso_U_23
N1 0.0464(19) 0.0462(19) 0.053(2) -0.0029(14) 0.0061(15) 0.0075(14)
N2 0.072(2) 0.048(2) 0.055(2) 0.0064(18) -0.0066(19) 0.0061(17)
C1 0.058(3) 0.048(2) 0.048(3) 0.0003(19) 0.005(2) 0.0056(18)
C2 0.079(3) 0.094(4) 0.060(3) -0.022(3) -0.005(3) 0.017(3)
C3 0.104(4) 0.118(5) 0.070(4) -0.036(4) -0.021(3) 0.017(3)
C4 0.129(5) 0.120(5) 0.056(3) -0.015(4) -0.006(3) 0.014(3)
C5 0.116(5) 0.185(7) 0.059(4) -0.045(5) 0.008(3) 0.029(4)
C6 0.088(4) 0.141(5) 0.058(3) -0.039(4) 0.003(3) 0.020(3)
C7 0.049(2) 0.072(3) 0.059(3) -0.009(2) 0.004(2) 0.009(2)
C8 0.053(3) 0.065(3) 0.065(3) 0.000(2) -0.002(2) 0.003(2)
C9 0.064(3) 0.056(3) 0.058(3) -0.008(2) 0.005(2) 0.007(2)
C10 0.049(2) 0.058(3) 0.060(3) -0.0019(19) 0.006(2) 0.006(2)
F1 0.180(4) 0.187(4) 0.060(2) 0.003(3) -0.002(2) 0.004(2)
O1 0.090(3) 0.140(4) 0.114(3) 0.037(3) -0.027(2) 0.029(3)
O2 0.097(2) 0.069(2) 0.061(2) 0.0018(18) -0.0046(18) 0.0101(16)
C11 0.049(2) 0.041(2) 0.066(3) -0.0054(18) 0.007(2) 0.0126(19)
C12 0.062(3) 0.056(3) 0.062(3) 0.004(2) -0.001(2) 0.006(2)
C13 0.082(3) 0.083(4) 0.067(3) 0.009(3) -0.009(3) 0.010(3)
C14 0.105(4) 0.098(4) 0.059(3) -0.005(3) -0.002(3) 0.004(3)
C15 0.097(4) 0.093(4) 0.079(4) 0.004(3) 0.031(3) 0.001(3)
C16 0.057(3) 0.066(3) 0.096(4) 0.002(2) 0.012(3) 0.018(3)
C17 0.056(3) 0.049(3) 0.076(3) -0.012(2) -0.009(2) 0.020(2)
O3 0.071(2) 0.065(2) 0.088(3) 0.0124(18) -0.0088(18) 0.0039(17)

loop_
_atom_type_symbol
_atom_type_description
_atom_type_scat_dispersion_real
_atom_type_scat_dispersion_imag
_atom_type_scat_source
C C 0.0033 0.0016 'International Tables Vol C Tables 4.2.6.8 and 6.1.1.4'
H H 0.0000 0.0000 'International Tables Vol C Tables 4.2.6.8 and 6.1.1.4'
F F 0.0171 0.0103 'International Tables Vol C Tables 4.2.6.8 and 6.1.1.4'
N N 0.0061 0.0033 'International Tables Vol C Tables 4.2.6.8 and 6.1.1.4'
O O 0.0106 0.0060 'International Tables Vol C Tables 4.2.6.8 and 6.1.1.4'

loop_
_geom_angle_atom_site_label_1
_geom_angle_atom_site_label_2
_geom_angle_atom_site_label_3
_geom_angle_site_symmetry_1
_geom_angle_site_symmetry_3
_geom_angle
_geom_angle_publ_flag
C1 N1 C10 . . 116.2(3) ?
C1 N1 C7 . . 115.9(3) ?
C10 N1 C7 . . 111.5(3) ?
C8 N2 C9 . . 110.3(3) ?
C8 N2 H21 . . 107(3) ?
C9 N2 H21 . . 117(3) ?
C8 N2 H22 . . 111(3) ?
C9 N2 H22 . . 106(3) ?
H21 N2 H22 . . 105(4) ?
C2 C1 C6 . . 115.5(4) ?
C2 C1 N1 . . 122.4(4) ?
C6 C1 N1 . . 122.2(4) ?
C3 C2 C1 . . 122.7(5) ?
C3 C2 H2 . . 118.7 ?
C1 C2 H2 . . 118.7 ?
C4 C3 C2 . . 120.5(5) ?
C4 C3 H3 . . 119.8 ?
C2 C3 H3 . . 119.8 ?
C5 C4 C3 . . 118.2(5) ?
C5 C4 H4 . . 120.9 ?
C3 C4 H4 . . 120.9 ?
C4 C5 C6 . . 121.8(5) ?
C4 C5 H5 . . 119.1 ?
C6 C5 H5 . . 119.1 ?
C5 C6 C1 . . 121.3(5) ?
C5 C6 H6 . . 119.4 ?
C1 C6 H6 . . 119.4 ?
N1 C7 C8 . . 112.4(3) ?
N1 C7 H7A . . 109.1 ?
C8 C7 H7A . . 109.1 ?
N1 C7 H7B . . 109.1 ?
C8 C7 H7B . . 109.1 ?
H7A C7 H7B . . 107.9 ?
N2 C8 C7 . . 110.8(3) ?
N2 C8 H8A . . 109.5 ?
C7 C8 H8A . . 109.5 ?
N2 C8 H8B . . 109.5 ?
C7 C8 H8B . . 109.5 ?
H8A C8 H8B . . 108.1 ?
N2 C9 C10 . . 110.4(3) ?
N2 C9 H9A . . 109.6 ?
C10 C9 H9A . . 109.6 ?
N2 C9 H9B . . 109.6 ?
C10 C9 H9B . . 109.6 ?
H9A C9 H9B . . 108.1 ?
N1 C10 C9 . . 112.3(3) ?
N1 C10 H10A . . 109.1 ?
C9 C10 H10A . . 109.1 ?
N1 C10 H10B . . 109.1 ?
C9 C10 H10B . . 109.1 ?
H10A C10 H10B . . 107.9 ?
C12 C11 C16 . . 117.8(4) ?
C12 C11 C17 . . 121.9(4) ?
C16 C11 C17 . . 120.2(4) ?
C13 C12 C11 . . 121.4(4) ?
C13 C12 H12 . . 119.3 ?
C11 C12 H12 . . 119.3 ?
C14 C13 C12 . . 118.8(5) ?
C14 C13 H13 . . 120.6 ?
C12 C13 H13 . . 120.6 ?
C13 C14 F1 . . 119.2(6) ?
C13 C14 C15 . . 122.3(5) ?
F1 C14 C15 . . 118.5(6) ?
C14 C15 C16 . . 118.3(5) ?
C14 C15 H15 . . 120.9 ?
C16 C15 H15 . . 120.9 ?
C15 C16 C11 . . 121.4(5) ?
C15 C16 H16 . . 119.3 ?
C11 C16 H16 . . 119.3 ?
O1 C17 O2 . . 123.6(5) ?
O1 C17 C11 . . 117.7(5) ?
O2 C17 C11 . . 118.7(4) ?
H31 O3 H32 . . 115(6) ?

loop_
_geom_bond_atom_site_label_1
_geom_bond_atom_site_label_2
_geom_bond_site_symmetry_2
_geom_bond_distance
_geom_bond_publ_flag
N1 C1 . 1.408(5) ?
N1 C10 . 1.456(5) ?
N1 C7 . 1.468(5) ?
N2 C8 . 1.475(5) ?
N2 C9 . 1.495(5) ?
N2 H21 . 0.904(19) ?
N2 H22 . 0.881(19) ?
C1 C2 . 1.381(6) ?
C1 C6 . 1.389(6) ?
C2 C3 . 1.377(6) ?
C2 H2 . 0.9300 ?
C3 C4 . 1.361(8) ?
C3 H3 . 0.9300 ?
C4 C5 . 1.355(8) ?
C4 H4 . 0.9300 ?
C5 C6 . 1.375(7) ?
C5 H5 . 0.9300 ?
C6 H6 . 0.9300 ?
C7 C8 . 1.509(5) ?
C7 H7A . 0.9700 ?
C7 H7B . 0.9700 ?
C8 H8A . 0.9700 ?
C8 H8B . 0.9700 ?
C9 C10 . 1.507(5) ?
C9 H9A . 0.9700 ?
C9 H9B . 0.9700 ?
C10 H10A . 0.9700 ?
C10 H10B . 0.9700 ?
F1 C14 . 1.358(6) ?
O1 C17 . 1.235(5) ?
O2 C17 . 1.261(5) ?
C11 C12 . 1.382(5) ?
C11 C16 . 1.386(6) ?
C11 C17 . 1.496(6) ?
C12 C13 . 1.375(6) ?
C12 H12 . 0.9300 ?
C13 C14 . 1.356(7) ?
C13 H13 . 0.9300 ?
C14 C15 . 1.366(7) ?
C15 C16 . 1.377(7) ?
C15 H15 . 0.9300 ?
C16 H16 . 0.9300 ?
O3 H31 . 0.83(2) ?
O3 H32 . 0.83(2) ?

loop_
_geom_hbond_atom_site_label_D
_geom_hbond_atom_site_label_H
_geom_hbond_atom_site_label_A
_geom_hbond_site_symmetry_A
_geom_hbond_distance_DH
_geom_hbond_distance_HA
_geom_hbond_distance_DA
_geom_hbond_angle_DHA
_geom_hbond_publ_flag
N2 H21 O1 . 0.904(19) 2.65(4) 3.215(6) 122(3) yes
N2 H21 O2 . 0.904(19) 1.89(2) 2.791(5) 175(4) yes
N2 H22 O3 2_676 0.881(19) 1.96(2) 2.812(5) 163(4) yes
C8 H8A O2 2_666 0.97 2.53 3.481(6) 167.8 yes
C8 H8B O3 . 0.97 2.60 3.341(5) 133.0 yes
C9 H9A O3 1_455 0.97 2.59 3.416(6) 143.2 yes
O3 H31 O1 1_655 0.83(2) 1.79(2) 2.619(5) 176(6) yes
O3 H32 O2 . 0.83(2) 1.96(2) 2.773(5) 167(6) yes

loop_
_geom_torsion_atom_site_label_1
_geom_torsion_atom_site_label_2
_geom_torsion_atom_site_label_3
_geom_torsion_atom_site_label_4
_geom_torsion_site_symmetry_1
_geom_torsion_site_symmetry_2
_geom_torsion_site_symmetry_3
_geom_torsion_site_symmetry_4
_geom_torsion
_geom_torsion_publ_flag
C10 N1 C1 C2 . . . . -33.4(6) ?
C7 N1 C1 C2 . . . . -167.2(4) ?
C10 N1 C1 C6 . . . . 146.6(5) ?
C7 N1 C1 C6 . . . . 12.8(6) ?
C6 C1 C2 C3 . . . . 3.5(8) ?
N1 C1 C2 C3 . . . . -176.4(5) ?
C1 C2 C3 C4 . . . . -1.9(9) ?
C2 C3 C4 C5 . . . . 0.0(10) ?
C3 C4 C5 C6 . . . . -0.2(11) ?
C4 C5 C6 C1 . . . . 2.1(11) ?
C2 C1 C6 C5 . . . . -3.6(8) ?
N1 C1 C6 C5 . . . . 176.4(6) ?
C1 N1 C7 C8 . . . . -170.5(3) ?
C10 N1 C7 C8 . . . . 53.5(5) ?
C9 N2 C8 C7 . . . . 56.3(4) ?
N1 C7 C8 N2 . . . . -55.1(5) ?
C8 N2 C9 C10 . . . . -56.6(4) ?
C1 N1 C10 C9 . . . . 170.1(3) ?
C7 N1 C10 C9 . . . . -54.1(4) ?
N2 C9 C10 N1 . . . . 55.9(4) ?
C16 C11 C12 C13 . . . . 0.5(6) ?
C17 C11 C12 C13 . . . . -180.0(4) ?
C11 C12 C13 C14 . . . . 0.0(7) ?
C12 C13 C14 F1 . . . . 179.7(4) ?
C12 C13 C14 C15 . . . . -0.7(8) ?
C13 C14 C15 C16 . . . . 0.8(9) ?
F1 C14 C15 C16 . . . . -179.6(4) ?
C14 C15 C16 C11 . . . . -0.3(8) ?
C12 C11 C16 C15 . . . . -0.4(6) ?
C17 C11 C16 C15 . . . . -179.9(4) ?
C12 C11 C17 O1 . . . . -176.1(4) ?
C16 C11 C17 O1 . . . . 3.4(6) ?
C12 C11 C17 O2 . . . . 3.2(6) ?
C16 C11 C17 O2 . . . . -177.3(4) ?
